data_2103882
loop_
_publ_author_name
'H\"oche, Thomas'
'Esmaeilzadeh, Saeid'
'Uecker, Reinhard'
'Lidin, Sven'
'Neumann, Wolfgang'

_publ_section_title
;
 (3+1)-Dimensional structure refinement of the fresnoite
 framework-structure type compound Ba~2~TiGe~2~O~8~
;
_journal_issue 2
_journal_name_full 'Acta Crystallographica Section B'
_journal_page_first 209
_journal_page_last 216
_journal_paper_doi 10.1107/S0108768102021353
_journal_volume 59
_journal_year 2003
_chemical_formula_sum 'Ba2 Ge2 O8 Ti'
_chemical_formula_weight 595.7
_chemical_name_systematic ' ?'
_symmetry_cell_setting orthorhombic
_cell_angle_alpha 90
_cell_angle_beta 90
_cell_angle_gamma 90
_cell_formula_units_Z 8
_cell_length_a 12.3014
_cell_length_b 12.2837
_cell_length_c 10.7367
_cell_volume 1622.387
_computing_publication_material '(Jana2000; Petricek and Dusek, 2000)'
_computing_structure_refinement '(Jana2000; Petricek and Dusek, 2000)'
_diffrn_radiation_probe neutron
_diffrn_radiation_type neutron
_diffrn_radiation_wavelength 1
_exptl_absorpt_process_details '(Jana2000; Petricek and Dusek, 2000)'
_exptl_crystal_density_diffrn 4.8763
_exptl_crystal_F_000 556
_refine_ls_extinction_method none
_refine_ls_number_parameters 127
_refine_ls_R_factor_all 0.1021
_refine_ls_R_factor_gt 0.0608
_refine_ls_shift/su_max 1.1180
_refine_ls_shift/su_mean 0.2869
_refine_ls_weighting_scheme sigma
_refine_ls_wR_factor_gt 0.0491
_refine_ls_wR_factor_ref 0.0514
_cod_data_source_file sn0029.cif
_cod_data_source_block I
_cod_original_cell_volume 1622.392
_cod_original_formula_sum 'Ba2 Ge2 O8 Ti1'
_cod_database_code 2103882

loop_
_atom_site_label
_atom_site_fract_x
_atom_site_fract_y
_atom_site_fract_z
_atom_site_U_iso_or_equiv
_atom_site_adp_type
_atom_site_calc_flag
_atom_site_occupancy
_atom_site_type_symbol
Ba1 0 0.3267(6) 0 0.057(3) Uani d 1 Ba
Ba2 0.1699(5) 0 -0.0022(13) 0.036(2) Uani d 1 Ba
Ge1 0 0.1309(4) 0.2425(9) 0.0472(16) Uani d 1 Ge
Ge2 0.3695(4) 0 0.2450(10) 0.057(2) Uani d 1 Ge
Ti1 0.25 0.25 0.2271(10) 0.034(3) Uani d 1 Ti
O1 0.1076(3) 0.1951(4) 0.1784(11) 0.059(2) Uani d 1 O
O2 0 0 0.1793(13) 0.035(3) Uani d 1 O
O3 0.3063(4) 0.1116(3) 0.1718(10) 0.0450(16) Uani d 1 O
O4 0.5 0 0.1767(14) 0.047(3) Uani d 1 O
O5 0 0.1259(4) 0.3987(12) 0.042(2) Uani d 1 O
O6 0.3752(4) 0 0.4045(11) 0.046(3) Uani d 1 O
O7 0.25 0.25 0.3877(9) 0.057(2) Uani d 1 O

loop_
_atom_site_aniso_label
_atom_site_aniso_U_11
_atom_site_aniso_U_22
_atom_site_aniso_U_33
_atom_site_aniso_U_12
_atom_site_aniso_U_13
_atom_site_aniso_U_23
_atom_site_aniso_type_symbol
Ba1 0.065(4) 0.043(3) 0.064(5) 0 0 -0.036(4) Ba
Ba2 0.029(3) 0.060(4) 0.019(4) 0 -0.014(3) 0 Ba
Ge1 0.046(3) 0.048(2) 0.048(3) 0 0 -0.005(2) Ge
Ge2 0.078(4) 0.027(2) 0.065(4) 0 -0.019(3) 0 Ge
Ti1 0.017(4) 0.052(6) 0.032(4) 0.012(5) 0 0 Ti
O1 0.039(2) 0.037(3) 0.103(5) 0.003(2) 0.007(3) 0.017(4) O
O2 0.024(6) 0.067(6) 0.014(4) 0 0 0 O
O3 0.054(3) 0.042(3) 0.039(3) 0.015(2) -0.001(3) -0.016(3) O
O4 0.007(4) 0.070(6) 0.065(6) 0 0 0 O
O5 0.046(4) 0.032(3) 0.048(5) 0 0 0.010(3) O
O6 0.025(3) 0.064(4) 0.050(5) 0 0.002(3) 0 O
O7 0.053(3) 0.063(5) 0.055(3) -0.011(5) 0 0 O

loop_
_atom_type_symbol
_atom_type_scat_source
Ba International_Tables_Vol_C
Ti International_Tables_Vol_C
Ge International_Tables_Vol_C
O International_Tables_Vol_C

loop_
_geom_bond_atom_site_label_1
_geom_bond_atom_site_label_2
_geom_bond_site_symmetry_2
_geom_bond_publ_flag
Ge1 O1 . yes
Ge1 O1 2_555 yes
Ge1 O2 . yes
Ge1 O5 . yes
Ge2 O3 . yes
Ge2 O3 3_555 yes
Ge2 O4 . yes
Ge2 O6 . yes
Ti1 O1 . yes
Ti1 O1 8_555 yes
Ti1 O3 . yes
Ti1 O3 8_555 yes
Ti1 O7 . yes
